data_4104686
loop_
_publ_author_name
'Yasutomo Segawa'
'Yuta Suzuki'
'Makoto Yamashita'
'Kyoko Nozaki'

_publ_section_title
;
 Chemistry of Boryllithium: Synthesis, Structure, and Reactivity
;
_journal_name_full 'Journal of the American Chemical Society'
_journal_page_first 9600
_journal_page_last 9600
_journal_paper_doi 10.1021/ja903763a
_journal_volume 131
_journal_year 2009
_chemical_formula_sum 'C27 H39 B N2'
_chemical_formula_weight 402.41
_chemical_name_systematic
; 
 ? 
;
_space_group_IT_number 2
_symmetry_cell_setting triclinic
_symmetry_space_group_name_Hall '-P 1'
_symmetry_space_group_name_H-M 'P -1'
_atom_sites_solution_hydrogens geom
_atom_sites_solution_primary direct
_atom_sites_solution_secondary difmap
_audit_creation_method SHELXL-97
_cell_angle_alpha 77.366(18)
_cell_angle_beta 86.92(2)
_cell_angle_gamma 77.526(19)
_cell_formula_units_Z 2
_cell_length_a 7.413(5)
_cell_length_b 9.362(7)
_cell_length_c 18.458(14)
_cell_measurement_reflns_used 1843
_cell_measurement_temperature 120(2)
_cell_measurement_theta_max 24.9914
_cell_measurement_theta_min 3.0258
_cell_volume 1220.4(15)
_computing_cell_refinement 'RIGAKU CrystalClear'
_computing_data_collection 'RIGAKU CrystalClear'
_computing_data_reduction 'RIGAKU CrystalClear'
_computing_molecular_graphics ORTEP-III
_computing_structure_refinement 'SHELXL-97 (Sheldrick, 1997)'
_computing_structure_solution SIR-97
_diffrn_ambient_temperature 120(2)
_diffrn_detector_area_resol_mean 7.31
_diffrn_measured_fraction_theta_full 0.974
_diffrn_measured_fraction_theta_max 0.974
_diffrn_measurement_device_type 'RIGAKU/MSC Meacury CCD'
_diffrn_measurement_method 'phi and omega scans'
_diffrn_radiation_monochromator graphite
_diffrn_radiation_source 'fine-focus sealed tube'
_diffrn_radiation_type MoK\a
_diffrn_radiation_wavelength 0.71070
_diffrn_reflns_av_R_equivalents 0.0454
_diffrn_reflns_av_sigmaI/netI 0.0851
_diffrn_reflns_limit_h_max 7
_diffrn_reflns_limit_h_min -8
_diffrn_reflns_limit_k_max 11
_diffrn_reflns_limit_k_min -10
_diffrn_reflns_limit_l_max 21
_diffrn_reflns_limit_l_min -21
_diffrn_reflns_number 7891
_diffrn_reflns_theta_full 24.95
_diffrn_reflns_theta_max 24.95
_diffrn_reflns_theta_min 3.03
_exptl_absorpt_coefficient_mu 0.062
_exptl_absorpt_correction_T_max 0.9969
_exptl_absorpt_correction_T_min 0.9785
_exptl_absorpt_correction_type multi-scan
_exptl_absorpt_process_details 'Jacobson, R. (1998) Private communication'
_exptl_crystal_colour Colorless
_exptl_crystal_density_diffrn 1.095
_exptl_crystal_description Prism
_exptl_crystal_F_000 440
_exptl_crystal_size_max 0.35
_exptl_crystal_size_mid 0.25
_exptl_crystal_size_min 0.05
_refine_diff_density_max 0.332
_refine_diff_density_min -0.366
_refine_diff_density_rms 0.073
_refine_ls_extinction_method none
_refine_ls_goodness_of_fit_ref 1.107
_refine_ls_hydrogen_treatment constr
_refine_ls_matrix_type full
_refine_ls_number_parameters 280
_refine_ls_number_reflns 4168
_refine_ls_number_restraints 0
_refine_ls_restrained_S_all 1.107
_refine_ls_R_factor_all 0.1329
_refine_ls_R_factor_gt 0.0925
_refine_ls_shift/su_max 0.000
_refine_ls_shift/su_mean 0.000
_refine_ls_structure_factor_coef Fsqd
_refine_ls_weighting_details 'calc w=1/[\s^2^(Fo^2^)+(0.1009P)^2^+1.8910P] where P=(Fo^2^+2Fc^2^)/3'
_refine_ls_weighting_scheme calc
_refine_ls_wR_factor_gt 0.2483
_refine_ls_wR_factor_ref 0.2771
_reflns_number_gt 2644
_reflns_number_total 4168
_reflns_threshold_expression >2sigma(I)
_cod_data_source_file ja903763a_si_001_11.cif
_cod_data_source_block 55
_cod_original_cell_volume 1220.5(15)
_cod_database_code 4104686

loop_
_symmetry_equiv_pos_as_xyz
'x, y, z'
'-x, -y, -z'

loop_
_atom_site_label
_atom_site_type_symbol
_atom_site_fract_x
_atom_site_fract_y
_atom_site_fract_z
_atom_site_U_iso_or_equiv
_atom_site_adp_type
_atom_site_occupancy
_atom_site_symmetry_multiplicity
_atom_site_calc_flag
_atom_site_refinement_flags
B1 B 0.7935(7) 0.2353(5) 0.2471(2) 0.0281(10) Uani 1 1 d .
N1 N 0.7667(5) 0.3796(4) 0.26583(18) 0.0301(8) Uani 1 1 d .
C1 C 0.5776(5) 0.4481(5) 0.2590(2) 0.0306(10) Uani 1 1 d .
H1 H 0.5241 0.5442 0.2684 0.037 Uiso 1 1 calc R
C2 C 0.4848(6) 0.3568(4) 0.2372(2) 0.0309(10) Uani 1 1 d .
H2 H 0.3555 0.3772 0.2289 0.037 Uiso 1 1 calc R
N2 N 0.6115(5) 0.2251(4) 0.22871(18) 0.0285(8) Uani 1 1 d .
C3 C 0.9815(5) 0.1141(4) 0.2472(2) 0.0257(9) Uani 1 1 d .
H37 H 1.0846 0.1548 0.2594 0.038 Uiso 1 1 calc R
H38 H 1.0023 0.0899 0.1980 0.038 Uiso 1 1 calc R
H39 H 0.9733 0.0232 0.2843 0.038 Uiso 1 1 calc R
C4 C 0.8949(5) 0.4503(4) 0.2931(2) 0.0267(9) Uani 1 1 d .
C5 C 0.9486(6) 0.4023(5) 0.3682(2) 0.0306(10) Uani 1 1 d .
C6 C 1.0743(6) 0.4732(5) 0.3929(2) 0.0313(10) Uani 1 1 d .
H3 H 1.1154 0.4417 0.4429 0.038 Uiso 1 1 calc R
C7 C 1.1392(6) 0.5872(5) 0.3465(2) 0.0337(10) Uani 1 1 d .
H4 H 1.2247 0.6335 0.3645 0.040 Uiso 1 1 calc R
C8 C 1.0809(6) 0.6352(5) 0.2735(2) 0.0302(10) Uani 1 1 d .
H5 H 1.1238 0.7164 0.2424 0.036 Uiso 1 1 calc R
C9 C 0.9595(5) 0.5659(5) 0.2449(2) 0.0274(9) Uani 1 1 d .
C10 C 0.8631(6) 0.2864(5) 0.4215(2) 0.0373(11) Uani 1 1 d .
H6 H 0.8458 0.2098 0.3937 0.045 Uiso 1 1 calc R
C11 C 0.9846(7) 0.2049(5) 0.4887(2) 0.0444(12) Uani 1 1 d .
H7 H 1.1090 0.1649 0.4717 0.067 Uiso 1 1 calc R
H8 H 0.9311 0.1225 0.5171 0.067 Uiso 1 1 calc R
H9 H 0.9914 0.2751 0.5203 0.067 Uiso 1 1 calc R
C12 C 0.6736(7) 0.3574(6) 0.4479(3) 0.0517(14) Uani 1 1 d .
H10 H 0.6855 0.4372 0.4728 0.078 Uiso 1 1 calc R
H11 H 0.6220 0.2811 0.4828 0.078 Uiso 1 1 calc R
H12 H 0.5914 0.3994 0.4052 0.078 Uiso 1 1 calc R
C13 C 0.9025(6) 0.6130(4) 0.1639(2) 0.0304(10) Uani 1 1 d .
H13 H 0.7730 0.5997 0.1611 0.036 Uiso 1 1 calc R
C14 C 1.0259(6) 0.5106(5) 0.1187(2) 0.0383(11) Uani 1 1 d .
H14 H 1.1534 0.5238 0.1193 0.057 Uiso 1 1 calc R
H15 H 0.9820 0.5363 0.0674 0.057 Uiso 1 1 calc R
H16 H 1.0213 0.4061 0.1405 0.057 Uiso 1 1 calc R
C15 C 0.9056(6) 0.7765(5) 0.1296(2) 0.0375(11) Uani 1 1 d .
H17 H 0.8310 0.8410 0.1602 0.056 Uiso 1 1 calc R
H18 H 0.8545 0.8028 0.0794 0.056 Uiso 1 1 calc R
H19 H 1.0331 0.7906 0.1272 0.056 Uiso 1 1 calc R
C16 C 0.5482(5) 0.1081(4) 0.2055(2) 0.0250(9) Uani 1 1 d .
C17 C 0.5048(6) 0.1285(5) 0.1301(2) 0.0299(10) Uani 1 1 d .
C18 C 0.4328(6) 0.0161(5) 0.1098(2) 0.0312(10) Uani 1 1 d .
H20 H 0.4027 0.0258 0.0594 0.037 Uiso 1 1 calc R
C19 C 0.4050(6) -0.1075(5) 0.1611(2) 0.0337(10) Uani 1 1 d .
H21 H 0.3546 -0.1815 0.1461 0.040 Uiso 1 1 calc R
C20 C 0.4503(6) -0.1244(5) 0.2345(2) 0.0315(10) Uani 1 1 d .
H22 H 0.4312 -0.2108 0.2695 0.038 Uiso 1 1 calc R
C21 C 0.5237(6) -0.0172(4) 0.2584(2) 0.0270(9) Uani 1 1 d .
C22 C 0.5472(6) 0.2589(5) 0.0726(2) 0.0353(11) Uani 1 1 d .
H23 H 0.5381 0.3449 0.0975 0.042 Uiso 1 1 calc R
C23 C 0.7443(7) 0.2203(6) 0.0444(3) 0.0487(13) Uani 1 1 d .
H24 H 0.8302 0.1991 0.0858 0.073 Uiso 1 1 calc R
H25 H 0.7701 0.3050 0.0066 0.073 Uiso 1 1 calc R
H26 H 0.7596 0.1319 0.0225 0.073 Uiso 1 1 calc R
C24 C 0.4145(7) 0.3100(5) 0.0077(2) 0.0467(13) Uani 1 1 d .
H27 H 0.4438 0.3994 -0.0253 0.070 Uiso 1 1 calc R
H28 H 0.2876 0.3336 0.0263 0.070 Uiso 1 1 calc R
H29 H 0.4263 0.2299 -0.0198 0.070 Uiso 1 1 calc R
C25 C 0.5689(6) -0.0368(5) 0.3397(2) 0.0319(10) Uani 1 1 d .
H30 H 0.6744 0.0131 0.3419 0.038 Uiso 1 1 calc R
C26 C 0.6292(7) -0.1997(5) 0.3793(2) 0.0424(12) Uani 1 1 d .
H31 H 0.6736 -0.2046 0.4290 0.064 Uiso 1 1 calc R
H32 H 0.7288 -0.2503 0.3509 0.064 Uiso 1 1 calc R
H33 H 0.5241 -0.2490 0.3835 0.064 Uiso 1 1 calc R
C27 C 0.4066(7) 0.0414(5) 0.3807(2) 0.0458(13) Uani 1 1 d .
H34 H 0.3015 -0.0067 0.3809 0.069 Uiso 1 1 calc R
H35 H 0.3716 0.1470 0.3557 0.069 Uiso 1 1 calc R
H36 H 0.4422 0.0342 0.4320 0.069 Uiso 1 1 calc R

loop_
_atom_site_aniso_label
_atom_site_aniso_U_11
_atom_site_aniso_U_22
_atom_site_aniso_U_33
_atom_site_aniso_U_23
_atom_site_aniso_U_13
_atom_site_aniso_U_12
B1 0.036(3) 0.030(2) 0.020(2) -0.008(2) -0.0023(19) -0.007(2)
N1 0.033(2) 0.0326(19) 0.0278(19) -0.0086(15) -0.0039(15) -0.0101(15)
C1 0.031(2) 0.027(2) 0.034(2) -0.0099(18) 0.0011(18) -0.0022(17)
C2 0.036(2) 0.027(2) 0.029(2) -0.0089(18) -0.0032(18) -0.0016(18)
N2 0.035(2) 0.0270(18) 0.0252(18) -0.0080(15) -0.0021(15) -0.0077(15)
C3 0.031(2) 0.027(2) 0.0188(19) -0.0052(16) -0.0035(16) -0.0054(17)
C4 0.032(2) 0.027(2) 0.024(2) -0.0097(17) 0.0013(17) -0.0086(17)
C5 0.038(2) 0.035(2) 0.023(2) -0.0113(18) 0.0015(18) -0.0139(19)
C6 0.037(2) 0.034(2) 0.024(2) -0.0064(18) -0.0011(18) -0.0085(19)
C7 0.037(2) 0.041(3) 0.029(2) -0.012(2) -0.0002(19) -0.017(2)
C8 0.034(2) 0.033(2) 0.025(2) -0.0063(18) 0.0045(18) -0.0131(18)
C9 0.028(2) 0.032(2) 0.024(2) -0.0097(18) 0.0054(17) -0.0064(17)
C10 0.054(3) 0.037(2) 0.026(2) -0.0074(19) 0.001(2) -0.019(2)
C11 0.064(3) 0.035(3) 0.029(2) -0.004(2) 0.003(2) -0.003(2)
C12 0.045(3) 0.072(4) 0.037(3) -0.001(3) 0.001(2) -0.021(3)
C13 0.035(2) 0.032(2) 0.024(2) -0.0031(18) -0.0011(18) -0.0116(19)
C14 0.051(3) 0.040(3) 0.023(2) -0.008(2) 0.001(2) -0.006(2)
C15 0.041(3) 0.035(2) 0.035(3) -0.003(2) -0.001(2) -0.010(2)
C16 0.029(2) 0.024(2) 0.026(2) -0.0102(17) 0.0006(17) -0.0070(16)
C17 0.038(2) 0.030(2) 0.024(2) -0.0093(18) -0.0041(18) -0.0069(18)
C18 0.041(3) 0.033(2) 0.024(2) -0.0110(18) 0.0006(18) -0.0115(19)
C19 0.041(3) 0.035(2) 0.031(2) -0.0110(19) 0.0018(19) -0.016(2)
C20 0.036(2) 0.030(2) 0.030(2) -0.0058(19) 0.0068(19) -0.0136(19)
C21 0.032(2) 0.030(2) 0.020(2) -0.0053(17) 0.0040(17) -0.0086(18)
C22 0.056(3) 0.030(2) 0.021(2) -0.0021(18) -0.005(2) -0.016(2)
C23 0.056(3) 0.054(3) 0.035(3) 0.002(2) 0.004(2) -0.022(3)
C24 0.075(4) 0.034(3) 0.029(2) -0.001(2) -0.011(2) -0.008(2)
C25 0.040(3) 0.033(2) 0.021(2) -0.0013(18) -0.0045(18) -0.0080(19)
C26 0.044(3) 0.046(3) 0.029(2) 0.001(2) -0.003(2) 0.001(2)
C27 0.064(3) 0.045(3) 0.019(2) -0.004(2) -0.003(2) 0.008(2)

loop_
_atom_type_symbol
_atom_type_description
_atom_type_scat_dispersion_real
_atom_type_scat_dispersion_imag
_atom_type_scat_source
C C 0.0033 0.0016 'International Tables Vol C Tables 4.2.6.8 and 6.1.1.4'
H H 0.0000 0.0000 'International Tables Vol C Tables 4.2.6.8 and 6.1.1.4'
B B 0.0013 0.0007 'International Tables Vol C Tables 4.2.6.8 and 6.1.1.4'
N N 0.0061 0.0033 'International Tables Vol C Tables 4.2.6.8 and 6.1.1.4'

loop_
_geom_angle_atom_site_label_1
_geom_angle_atom_site_label_2
_geom_angle_atom_site_label_3
_geom_angle
N1 B1 N2 103.9(4)
N1 B1 C3 128.1(4)
N2 B1 C3 128.0(4)
C1 N1 C4 120.6(3)
C1 N1 B1 108.8(3)
C4 N1 B1 130.4(4)
C2 C1 N1 109.5(4)
C1 C2 N2 108.6(4)
C2 N2 C16 120.1(3)
C2 N2 B1 109.2(3)
C16 N2 B1 130.7(3)
C9 C4 C5 122.2(4)
C9 C4 N1 119.0(4)
C5 C4 N1 118.8(3)
C6 C5 C4 117.3(4)
C6 C5 C10 121.2(4)
C4 C5 C10 121.3(4)
C7 C6 C5 121.3(4)
C6 C7 C8 120.3(4)
C7 C8 C9 121.0(4)
C4 C9 C8 117.7(4)
C4 C9 C13 121.0(4)
C8 C9 C13 121.2(4)
C5 C10 C12 110.9(4)
C5 C10 C11 113.2(4)
C12 C10 C11 109.4(4)
C9 C13 C15 113.5(3)
C9 C13 C14 109.9(3)
C15 C13 C14 110.0(3)
C21 C16 C17 122.6(4)
C21 C16 N2 119.1(3)
C17 C16 N2 118.2(3)
C18 C17 C16 116.9(4)
C18 C17 C22 121.2(4)
C16 C17 C22 121.7(4)
C19 C18 C17 121.6(4)
C18 C19 C20 119.9(4)
C19 C20 C21 121.4(4)
C16 C21 C20 117.5(4)
C16 C21 C25 122.1(4)
C20 C21 C25 120.4(4)
C17 C22 C24 113.8(4)
C17 C22 C23 110.0(4)
C24 C22 C23 109.9(4)
C21 C25 C26 113.4(4)
C21 C25 C27 110.9(3)
C26 C25 C27 110.2(4)

loop_
_geom_bond_atom_site_label_1
_geom_bond_atom_site_label_2
_geom_bond_distance
B1 N1 1.437(6)
B1 N2 1.437(6)
B1 C3 1.595(6)
N1 C1 1.410(5)
N1 C4 1.437(5)
C1 C2 1.342(6)
C2 N2 1.412(5)
N2 C16 1.432(5)
C4 C9 1.396(6)
C4 C5 1.411(5)
C5 C6 1.401(6)
C5 C10 1.520(6)
C6 C7 1.373(6)
C7 C8 1.384(6)
C8 C9 1.401(6)
C9 C13 1.519(6)
C10 C12 1.523(7)
C10 C11 1.530(6)
C13 C15 1.528(6)
C13 C14 1.530(6)
C16 C21 1.391(5)
C16 C17 1.407(5)
C17 C18 1.404(5)
C17 C22 1.510(6)
C18 C19 1.371(6)
C19 C20 1.380(6)
C20 C21 1.397(6)
C21 C25 1.519(5)
C22 C24 1.518(6)
C22 C23 1.519(7)
C25 C26 1.520(6)
C25 C27 1.523(6)

loop_
_cod_related_entry_id
_cod_related_entry_database
_cod_related_entry_code
1 ChemSpider 30660192
